data_7032834
loop_
_publ_author_name
'Phonsri, Wasinee'
'Harding, David J.'
'Harding, Phimphaka'
'Murray, Keith S.'
'Moubaraki, Boujemaa'
'Gass, Ian A.'
'Cashion, John D.'
'Jameson, Guy N. L.'
'Adams, Harry'

_publ_section_title
;
 Stepped spin crossover in Fe(iii) halogen substituted
 quinolylsalicylaldimine complexes.
;
_journal_issue 46
_journal_name_full 'Dalton transactions (Cambridge, England : 2003)'
_journal_page_first 17509
_journal_page_last 17518
_journal_paper_doi 10.1039/c4dt01701c
_journal_volume 43
_journal_year 2014
_chemical_formula_moiety 'C32 H20 Br2 Fe N4 O2, C N S, C H4 O'
_chemical_formula_sum 'C34 H24 Br2 Cl0 Fe N5 O3 S'
_chemical_formula_weight 798.31
_chemical_name_systematic
; 
 ? 
;
_space_group_IT_number 2
_symmetry_cell_setting triclinic
_symmetry_space_group_name_Hall '-P 1'
_symmetry_space_group_name_H-M 'P -1'
_atom_sites_solution_hydrogens geom
_atom_sites_solution_primary direct
_atom_sites_solution_secondary difmap
_audit_creation_method SHELXL-97
_cell_angle_alpha 76.441(2)
_cell_angle_beta 79.516(2)
_cell_angle_gamma 77.756(2)
_cell_formula_units_Z 4
_cell_length_a 10.3118(6)
_cell_length_b 12.8729(8)
_cell_length_c 25.6592(16)
_cell_measurement_reflns_used 3404
_cell_measurement_temperature 295(2)
_cell_measurement_theta_max 22.59
_cell_measurement_theta_min 2.44
_cell_volume 3204.3(3)
_computing_cell_refinement 'Bruker Apex2 V2.0'
_computing_data_collection 'Bruker Apex2 V2.0'
_computing_data_reduction 'Bruker Apex2 V2.0'
_computing_molecular_graphics X-SEED
_computing_publication_material 'XCIF V6.12 (BrukerAXS, 2001).'
_computing_structure_refinement 'SHELXL-97 (Sheldrick, 1997)'
_computing_structure_solution 'SHELXS-97 (Sheldrick, 1990)'
_diffrn_ambient_temperature 295(2)
_diffrn_measured_fraction_theta_full 0.983
_diffrn_measured_fraction_theta_max 0.983
_diffrn_measurement_device_type 'APEX X8'
_diffrn_measurement_method 'scans in phi and omega'
_diffrn_radiation_monochromator graphite
_diffrn_radiation_source 'fine-focus sealed tube'
_diffrn_radiation_type MoK\a
_diffrn_radiation_wavelength 0.71073
_diffrn_reflns_av_R_equivalents 0.0356
_diffrn_reflns_av_sigmaI/netI 0.1202
_diffrn_reflns_limit_h_max 8
_diffrn_reflns_limit_h_min -13
_diffrn_reflns_limit_k_max 15
_diffrn_reflns_limit_k_min -16
_diffrn_reflns_limit_l_max 33
_diffrn_reflns_limit_l_min -29
_diffrn_reflns_number 21439
_diffrn_reflns_theta_full 27.50
_diffrn_reflns_theta_max 27.50
_diffrn_reflns_theta_min 2.44
_diffrn_standards_decay_% 0
_diffrn_standards_interval_count 0
_diffrn_standards_interval_time 0
_diffrn_standards_number 0
_exptl_absorpt_coefficient_mu 3.074
_exptl_absorpt_correction_T_max 0.631
_exptl_absorpt_correction_T_min 0.414
_exptl_absorpt_correction_type multi-scan
_exptl_absorpt_process_details SADABS
_exptl_crystal_colour black
_exptl_crystal_density_diffrn 1.655
_exptl_crystal_density_method 'not measured'
_exptl_crystal_description block
_exptl_crystal_F_000 1596
_exptl_crystal_size_max 0.37
_exptl_crystal_size_mid 0.25
_exptl_crystal_size_min 0.15
_refine_diff_density_max 0.722
_refine_diff_density_min -0.803
_refine_diff_density_rms 0.090
_refine_ls_extinction_method none
_refine_ls_goodness_of_fit_ref 0.930
_refine_ls_hydrogen_treatment constr
_refine_ls_matrix_type full
_refine_ls_number_parameters 826
_refine_ls_number_reflns 14503
_refine_ls_number_restraints 0
_refine_ls_restrained_S_all 0.930
_refine_ls_R_factor_all 0.1624
_refine_ls_R_factor_gt 0.0631
_refine_ls_shift/su_max 0.000
_refine_ls_shift/su_mean 0.000
_refine_ls_structure_factor_coef Fsqd
_refine_ls_weighting_details 'calc w=1/[\s^2^(Fo^2^)+(0.0940P)^2^+0.0000P] where P=(Fo^2^+2Fc^2^)/3'
_refine_ls_weighting_scheme calc
_refine_ls_wR_factor_gt 0.1476
_refine_ls_wR_factor_ref 0.1907
_reflns_number_gt 6829
_reflns_number_total 14503
_reflns_threshold_expression >2sigma(I)
_cod_data_source_file c4dt01701c2.cif
_cod_data_source_block wp42RT
_cod_depositor_comments
;
The following automatic conversions were performed:

'_symmetry_cell_setting' value 'Triclinic' changed to 'triclinic'
according to
/usr/data/users/saulius/crontab/automatic-downloads/rss-feeds/RSC/lib/dictionaries/cif_core.dic
dictionary named 'cif_core.dic' version 2.4.2 from 2011-04-26.

Automatic conversion script
Id: cif_fix_values 2827 2014-09-09 07:05:25Z andrius 

 Adding full bibliography for 7032829--7032835.cif.
;
_cod_original_sg_symbol_H-M P-1
_cod_database_code 7032834

loop_
_symmetry_equiv_pos_as_xyz
'x, y, z'
'-x, -y, -z'

loop_
_atom_site_label
_atom_site_type_symbol
_atom_site_fract_x
_atom_site_fract_y
_atom_site_fract_z
_atom_site_U_iso_or_equiv
_atom_site_adp_type
_atom_site_occupancy
_atom_site_symmetry_multiplicity
_atom_site_calc_flag
_atom_site_refinement_flags
Fe1 Fe 0.63827(8) 0.64333(6) 0.37709(3) 0.0328(2) Uani 1 1 d .
Br1 Br 0.11578(8) 0.85956(7) 0.58009(3) 0.0716(3) Uani 1 1 d .
Fe2 Fe 0.49556(8) 1.05927(7) 0.12395(3) 0.0416(2) Uani 1 1 d .
Br4 Br 1.03279(8) 0.87834(7) -0.09113(3) 0.0698(3) Uani 1 1 d .
Br3 Br 0.13297(8) 0.64805(7) 0.31855(3) 0.0811(3) Uani 1 1 d .
Br2 Br 0.32920(9) 0.41756(7) 0.20256(3) 0.0766(3) Uani 1 1 d .
O4 O 0.3942(4) 0.9461(3) 0.13239(16) 0.0520(11) Uani 1 1 d .
O2 O 0.5422(4) 0.5337(3) 0.37956(15) 0.0392(10) Uani 1 1 d .
O3 O 0.6654(4) 0.9704(3) 0.10895(16) 0.0522(11) Uani 1 1 d .
N7 N 0.5024(5) 1.1215(4) 0.03935(19) 0.0397(12) Uani 1 1 d .
N3 N 0.6513(5) 0.6926(4) 0.29921(17) 0.0349(11) Uani 1 1 d .
N2 N 0.8033(5) 0.5338(4) 0.37383(18) 0.0358(11) Uani 1 1 d .
N5 N 0.4822(5) 1.0273(4) 0.2094(2) 0.0479(13) Uani 1 1 d .
C53 C 0.8033(6) 0.9847(5) -0.0335(2) 0.0444(15) Uani 1 1 d .
H53 H 0.7842 1.0213 -0.0678 0.053 Uiso 1 1 calc R
N4 N 0.7515(4) 0.7523(4) 0.37162(18) 0.0368(11) Uani 1 1 d .
N8 N 0.3208(5) 1.1848(4) 0.1173(2) 0.0483(13) Uani 1 1 d .
N1 N 0.6345(5) 0.5930(4) 0.45475(17) 0.0350(11) Uani 1 1 d .
C1 C 0.4096(6) 0.7701(5) 0.4274(2) 0.0392(14) Uani 1 1 d .
C3 C 0.2171(6) 0.8855(6) 0.4670(3) 0.0542(18) Uani 1 1 d .
H3 H 0.1471 0.9443 0.4629 0.065 Uiso 1 1 calc R
N6 N 0.5894(5) 1.1827(5) 0.1388(3) 0.0583(15) Uani 1 1 d .
C7 C 0.5384(6) 0.6240(5) 0.4910(2) 0.0397(14) Uani 1 1 d .
H7 H 0.5423 0.5881 0.5268 0.048 Uiso 1 1 calc R
C6 C 0.4266(6) 0.7095(5) 0.4802(2) 0.0374(14) Uani 1 1 d .
C21 C 0.4732(6) 0.5384(5) 0.2435(2) 0.0462(16) Uani 1 1 d .
H21 H 0.4857 0.5764 0.2078 0.055 Uiso 1 1 calc R
C25 C 0.7614(6) 0.8255(5) 0.2259(2) 0.0446(15) Uani 1 1 d .
H25 H 0.7280 0.8068 0.1987 0.054 Uiso 1 1 calc R
C23 C 0.5945(5) 0.6574(5) 0.2682(2) 0.0376(14) Uani 1 1 d .
H23 H 0.6004 0.6922 0.2319 0.045 Uiso 1 1 calc R
C55 C 0.5965(6) 1.0891(5) 0.0035(2) 0.0444(15) Uani 1 1 d .
H55 H 0.5873 1.1219 -0.0323 0.053 Uiso 1 1 calc R
C54 C 0.7148(6) 1.0081(5) 0.0120(2) 0.0423(15) Uani 1 1 d .
C5 C 0.3359(6) 0.7373(5) 0.5250(2) 0.0451(15) Uani 1 1 d .
H5 H 0.3456 0.6958 0.5595 0.054 Uiso 1 1 calc R
C33 C 0.3383(6) 0.8831(5) 0.1740(2) 0.0414(14) Uani 1 1 d .
C24 C 0.7303(5) 0.7761(4) 0.2788(2) 0.0354(13) Uani 1 1 d .
C15 C 0.8808(6) 0.5023(5) 0.3307(2) 0.0430(15) Uani 1 1 d .
H15 H 0.8569 0.5347 0.2965 0.052 Uiso 1 1 calc R
C18 C 0.4403(6) 0.4201(5) 0.3482(3) 0.0450(15) Uani 1 1 d .
H18 H 0.4308 0.3776 0.3829 0.054 Uiso 1 1 calc R
C31 C 0.7954(7) 0.7790(5) 0.4107(3) 0.0504(17) Uani 1 1 d .
H31 H 0.7712 0.7449 0.4463 0.060 Uiso 1 1 calc R
C17 C 0.5039(5) 0.5098(5) 0.3391(2) 0.0367(14) Uani 1 1 d .
C37 C 0.2831(7) 0.8142(5) 0.2711(3) 0.0532(17) Uani 1 1 d .
H37 H 0.2905 0.8144 0.3066 0.064 Uiso 1 1 calc R
C8 C 0.7489(6) 0.5143(4) 0.4689(2) 0.0373(14) Uani 1 1 d .
C32 C 0.7829(5) 0.8050(4) 0.3193(2) 0.0363(13) Uani 1 1 d .
C20 C 0.4072(6) 0.4535(5) 0.2563(3) 0.0479(16) Uani 1 1 d .
C22 C 0.5233(6) 0.5697(5) 0.2845(2) 0.0388(14) Uani 1 1 d .
C51 C 0.9474(6) 0.8555(5) 0.0225(3) 0.0520(17) Uani 1 1 d .
H51 H 1.0257 0.8044 0.0257 0.062 Uiso 1 1 calc R
C38 C 0.3458(6) 0.8858(5) 0.2281(2) 0.0425(15) Uani 1 1 d .
C36 C 0.2141(7) 0.7469(5) 0.2613(3) 0.0526(18) Uani 1 1 d .
C49 C 0.7446(6) 0.9532(5) 0.0647(2) 0.0415(15) Uani 1 1 d .
C4 C 0.2355(6) 0.8231(6) 0.5186(3) 0.0523(17) Uani 1 1 d .
C9 C 0.7781(6) 0.4674(5) 0.5203(2) 0.0479(16) Uani 1 1 d .
H9 H 0.7226 0.4885 0.5503 0.057 Uiso 1 1 calc R
C63 C 0.2361(6) 1.2141(6) 0.1582(3) 0.0582(19) Uani 1 1 d .
H63 H 0.2493 1.1757 0.1929 0.070 Uiso 1 1 calc R
C2 C 0.3028(6) 0.8594(5) 0.4226(3) 0.0525(17) Uani 1 1 d .
H2 H 0.2904 0.9016 0.3885 0.063 Uiso 1 1 calc R
C48 C 0.6045(6) 1.1731(6) 0.1908(3) 0.0585(19) Uani 1 1 d .
C16 C 0.8371(6) 0.4830(4) 0.4242(2) 0.0343(13) Uani 1 1 d .
C56 C 0.3945(6) 1.2050(5) 0.0231(3) 0.0428(15) Uani 1 1 d .
C52 C 0.9166(6) 0.9097(5) -0.0285(3) 0.0461(16) Uani 1 1 d .
C39 C 0.4172(6) 0.9565(6) 0.2419(2) 0.0507(17) Uani 1 1 d .
H39 H 0.4172 0.9512 0.2786 0.061 Uiso 1 1 calc R
C35 C 0.2043(7) 0.7411(5) 0.2084(3) 0.0573(18) Uani 1 1 d .
H35 H 0.1580 0.6918 0.2020 0.069 Uiso 1 1 calc R
C47 C 0.6355(7) 1.2605(6) 0.1025(4) 0.073(2) Uani 1 1 d .
H47 H 0.6254 1.2662 0.0666 0.087 Uiso 1 1 calc R
C64 C 0.3018(6) 1.2380(5) 0.0657(3) 0.0451(15) Uani 1 1 d .
C19 C 0.3919(6) 0.3924(5) 0.3087(3) 0.0500(17) Uani 1 1 d .
H19 H 0.3488 0.3329 0.3166 0.060 Uiso 1 1 calc R
C34 C 0.2646(7) 0.8100(5) 0.1664(3) 0.0585(19) Uani 1 1 d .
H34 H 0.2561 0.8079 0.1312 0.070 Uiso 1 1 calc R
C40 C 0.5507(6) 1.0915(6) 0.2299(3) 0.0556(18) Uani 1 1 d .
C41 C 0.5663(8) 1.0784(8) 0.2832(3) 0.081(3) Uani 1 1 d .
H41 H 0.5298 1.0251 0.3094 0.097 Uiso 1 1 calc R
C12 C 0.9535(6) 0.4039(5) 0.4303(3) 0.0435(15) Uani 1 1 d .
C28 C 0.8654(6) 0.8845(5) 0.3057(3) 0.0459(15) Uani 1 1 d .
C30 C 0.8774(7) 0.8571(5) 0.4006(3) 0.0606(19) Uani 1 1 d .
H30 H 0.9075 0.8734 0.4292 0.073 Uiso 1 1 calc R
C50 C 0.8635(7) 0.8767(5) 0.0682(3) 0.0519(17) Uani 1 1 d .
H50 H 0.8857 0.8398 0.1020 0.062 Uiso 1 1 calc R
C29 C 0.9129(7) 0.9087(5) 0.3498(3) 0.0574(18) Uani 1 1 d .
H29 H 0.9682 0.9602 0.3433 0.069 Uiso 1 1 calc R
C13 C 1.0320(6) 0.3757(5) 0.3850(3) 0.0527(17) Uani 1 1 d .
H13 H 1.1100 0.3243 0.3883 0.063 Uiso 1 1 calc R
C26 C 0.8443(7) 0.9050(5) 0.2127(3) 0.0576(19) Uani 1 1 d .
H26 H 0.8637 0.9383 0.1766 0.069 Uiso 1 1 calc R
C11 C 0.9791(7) 0.3564(5) 0.4837(3) 0.0574(18) Uani 1 1 d .
H11 H 1.0550 0.3037 0.4895 0.069 Uiso 1 1 calc R
C10 C 0.8939(7) 0.3866(6) 0.5270(3) 0.0604(19) Uani 1 1 d .
H10 H 0.9124 0.3533 0.5618 0.072 Uiso 1 1 calc R
C14 C 0.9962(7) 0.4229(5) 0.3344(3) 0.0550(18) Uani 1 1 d .
H14 H 1.0476 0.4024 0.3036 0.066 Uiso 1 1 calc R
C27 C 0.8965(7) 0.9344(5) 0.2507(3) 0.0515(17) Uani 1 1 d .
H27 H 0.9517 0.9863 0.2408 0.062 Uiso 1 1 calc R
C46 C 0.6989(8) 1.3356(7) 0.1144(5) 0.096(3) Uani 1 1 d .
H46 H 0.7257 1.3922 0.0874 0.115 Uiso 1 1 calc R
C42 C 0.6383(9) 1.1464(9) 0.2982(5) 0.100(3) Uani 1 1 d .
H42 H 0.6506 1.1365 0.3341 0.120 Uiso 1 1 calc R
C45 C 0.7205(9) 1.3247(9) 0.1649(5) 0.096(3) Uani 1 1 d .
H45 H 0.7662 1.3721 0.1734 0.116 Uiso 1 1 calc R
C43 C 0.6898(8) 1.2264(9) 0.2602(5) 0.100(4) Uani 1 1 d .
H43 H 0.7355 1.2709 0.2711 0.120 Uiso 1 1 calc R
C44 C 0.6754(8) 1.2437(8) 0.2045(4) 0.078(3) Uani 1 1 d .
O1 O 0.4869(4) 0.7522(3) 0.38260(15) 0.0438(10) Uani 1 1 d .
S1 S 0.8577(2) 0.55763(18) 0.18183(9) 0.0793(6) Uani 1 1 d .
C67 C 0.9834(9) 0.6058(6) 0.1436(3) 0.068(2) Uani 1 1 d .
N9 N 1.0721(8) 0.6387(7) 0.1149(4) 0.109(3) Uani 1 1 d .
O6 O 1.3084(8) 0.6775(7) 0.0454(4) 0.136(3) Uani 1 1 d .
H6 H 1.2284 0.6746 0.0498 0.163 Uiso 1 1 calc R
C66 C 1.3784(14) 0.5796(10) 0.0486(6) 0.181(7) Uani 1 1 d .
H66A H 1.4297 0.5727 0.0140 0.271 Uiso 1 1 calc R
H66B H 1.3190 0.5277 0.0590 0.271 Uiso 1 1 calc R
H66C H 1.4378 0.5663 0.0751 0.271 Uiso 1 1 calc R
O5 O 0.6849(9) 0.7966(7) 0.5391(4) 0.145(3) Uani 1 1 d .
H5A H 0.7498 0.8128 0.5476 0.174 Uiso 1 1 calc R
C65 C 0.6047(11) 0.8846(9) 0.5202(6) 0.141(5) Uani 1 1 d .
H65A H 0.5400 0.9070 0.5493 0.212 Uiso 1 1 calc R
H65B H 0.5593 0.8707 0.4937 0.212 Uiso 1 1 calc R
H65C H 0.6557 0.9411 0.5037 0.212 Uiso 1 1 calc R
C59 C 0.1778(8) 1.3736(6) 0.0013(4) 0.076(2) Uani 1 1 d .
H59 H 0.1078 1.4310 -0.0064 0.092 Uiso 1 1 calc R
C57 C 0.3726(7) 1.2542(6) -0.0294(3) 0.0598(19) Uani 1 1 d .
H57 H 0.4308 1.2308 -0.0582 0.072 Uiso 1 1 calc R
C61 C 0.1078(7) 1.3540(6) 0.1011(4) 0.073(2) Uani 1 1 d .
H61 H 0.0371 1.4120 0.0959 0.088 Uiso 1 1 calc R
C60 C 0.1917(7) 1.3248(6) 0.0556(4) 0.062(2) Uani 1 1 d .
C58 C 0.2642(8) 1.3386(6) -0.0397(4) 0.077(2) Uani 1 1 d .
H58 H 0.2517 1.3709 -0.0753 0.092 Uiso 1 1 calc R
C62 C 0.1248(3) 1.3015(2) 0.15253(12) 0.072(2) Uani 1 1 d .
H62 H 0.0673 1.3213 0.1824 0.087 Uiso 1 1 calc R
S2 S 1.1212(3) 1.1171(2) 0.29904(12) 0.1627(18) Uani 1 1 d R
C68 C 1.2184(3) 1.1386(2) 0.34164(12) 0.124(6) Uani 1 1 d R
N10 N 1.2702(3) 1.1521(2) 0.36898(12) 0.194(7) Uani 1 1 d R

loop_
_atom_site_aniso_label
_atom_site_aniso_U_11
_atom_site_aniso_U_22
_atom_site_aniso_U_33
_atom_site_aniso_U_23
_atom_site_aniso_U_13
_atom_site_aniso_U_12
Fe1 0.0373(5) 0.0345(5) 0.0253(4) -0.0050(3) -0.0032(3) -0.0061(4)
Br1 0.0725(5) 0.0698(5) 0.0712(5) -0.0372(4) 0.0253(4) -0.0143(4)
Fe2 0.0427(5) 0.0419(5) 0.0413(5) -0.0131(4) -0.0025(4) -0.0075(4)
Br4 0.0653(5) 0.0774(6) 0.0678(5) -0.0326(4) 0.0206(4) -0.0208(4)
Br3 0.0801(6) 0.0603(5) 0.0784(6) 0.0079(4) 0.0207(4) -0.0107(4)
Br2 0.0844(6) 0.0915(6) 0.0750(5) -0.0347(5) -0.0279(4) -0.0275(5)
O4 0.076(3) 0.052(3) 0.036(2) -0.007(2) -0.011(2) -0.026(2)
O2 0.042(2) 0.043(2) 0.035(2) -0.0071(18) -0.0033(18) -0.0161(19)
O3 0.056(3) 0.050(3) 0.039(2) -0.006(2) -0.006(2) 0.010(2)
N7 0.039(3) 0.036(3) 0.041(3) -0.008(2) -0.003(2) -0.003(2)
N3 0.042(3) 0.032(3) 0.028(2) -0.001(2) -0.007(2) -0.003(2)
N2 0.044(3) 0.030(3) 0.032(3) -0.002(2) -0.004(2) -0.009(2)
N5 0.038(3) 0.055(3) 0.056(3) -0.029(3) -0.005(3) 0.000(3)
C53 0.049(4) 0.051(4) 0.034(3) -0.007(3) -0.003(3) -0.013(3)
N4 0.041(3) 0.037(3) 0.031(3) -0.005(2) -0.007(2) -0.006(2)
N8 0.033(3) 0.046(3) 0.070(4) -0.030(3) 0.001(3) -0.004(2)
N1 0.046(3) 0.035(3) 0.021(2) -0.001(2) -0.004(2) -0.004(2)
C1 0.042(4) 0.038(3) 0.037(3) -0.008(3) -0.003(3) -0.007(3)
C3 0.040(4) 0.053(4) 0.066(5) -0.020(4) 0.005(3) -0.002(3)
N6 0.042(3) 0.052(4) 0.088(5) -0.025(3) -0.007(3) -0.011(3)
C7 0.052(4) 0.046(4) 0.022(3) -0.004(3) -0.003(3) -0.014(3)
C6 0.042(4) 0.042(4) 0.026(3) -0.008(3) -0.001(3) -0.005(3)
C21 0.045(4) 0.053(4) 0.041(4) -0.014(3) -0.005(3) -0.005(3)
C25 0.054(4) 0.045(4) 0.034(3) -0.005(3) -0.007(3) -0.010(3)
C23 0.039(3) 0.041(4) 0.027(3) -0.003(3) -0.005(2) 0.001(3)
C55 0.050(4) 0.040(4) 0.039(3) 0.004(3) -0.009(3) -0.010(3)
C54 0.047(4) 0.041(4) 0.038(3) -0.004(3) -0.007(3) -0.012(3)
C5 0.047(4) 0.047(4) 0.040(4) -0.009(3) -0.001(3) -0.010(3)
C33 0.043(4) 0.042(4) 0.039(3) -0.008(3) -0.008(3) -0.005(3)
C24 0.038(3) 0.033(3) 0.032(3) -0.005(3) -0.002(2) -0.005(3)
C15 0.052(4) 0.040(4) 0.034(3) -0.009(3) 0.003(3) -0.007(3)
C18 0.044(4) 0.042(4) 0.048(4) -0.010(3) -0.004(3) -0.008(3)
C31 0.071(5) 0.044(4) 0.040(4) 0.001(3) -0.023(3) -0.018(3)
C17 0.032(3) 0.039(3) 0.036(3) -0.005(3) -0.004(3) -0.005(3)
C37 0.062(4) 0.053(4) 0.041(4) -0.007(3) -0.006(3) -0.005(4)
C8 0.045(4) 0.030(3) 0.036(3) 0.001(3) -0.008(3) -0.009(3)
C32 0.036(3) 0.027(3) 0.045(3) -0.004(3) -0.007(3) -0.007(3)
C20 0.044(4) 0.054(4) 0.052(4) -0.023(3) -0.013(3) -0.003(3)
C22 0.038(3) 0.042(4) 0.038(3) -0.016(3) -0.009(3) 0.002(3)
C51 0.046(4) 0.046(4) 0.063(5) -0.022(4) -0.006(3) 0.006(3)
C38 0.043(4) 0.046(4) 0.037(3) -0.006(3) -0.006(3) -0.007(3)
C36 0.054(4) 0.040(4) 0.051(4) 0.004(3) 0.004(3) -0.004(3)
C49 0.046(4) 0.037(3) 0.042(4) -0.014(3) -0.002(3) -0.003(3)
C4 0.050(4) 0.058(4) 0.049(4) -0.025(3) 0.015(3) -0.011(4)
C9 0.050(4) 0.049(4) 0.040(4) -0.008(3) -0.007(3) 0.001(3)
C63 0.047(4) 0.065(5) 0.075(5) -0.043(4) -0.001(4) -0.010(4)
C2 0.056(4) 0.047(4) 0.045(4) -0.006(3) -0.004(3) 0.006(3)
C48 0.039(4) 0.062(5) 0.084(6) -0.043(4) -0.003(4) -0.002(3)
C16 0.043(3) 0.031(3) 0.029(3) -0.001(2) -0.007(3) -0.011(3)
C56 0.045(4) 0.027(3) 0.057(4) -0.007(3) -0.010(3) -0.007(3)
C52 0.044(4) 0.051(4) 0.045(4) -0.016(3) 0.004(3) -0.013(3)
C39 0.048(4) 0.073(5) 0.034(3) -0.023(3) -0.004(3) -0.005(4)
C35 0.054(4) 0.042(4) 0.077(5) -0.002(4) -0.017(4) -0.015(3)
C47 0.055(5) 0.054(5) 0.107(7) -0.019(5) 0.006(4) -0.018(4)
C64 0.045(4) 0.032(3) 0.065(4) -0.014(3) -0.014(3) -0.011(3)
C19 0.043(4) 0.046(4) 0.066(5) -0.015(3) -0.008(3) -0.013(3)
C34 0.078(5) 0.054(4) 0.045(4) 0.004(3) -0.019(3) -0.023(4)
C40 0.039(4) 0.072(5) 0.065(5) -0.040(4) -0.017(3) 0.006(4)
C41 0.065(5) 0.117(7) 0.081(6) -0.056(5) -0.019(4) -0.012(5)
C12 0.053(4) 0.029(3) 0.049(4) -0.004(3) -0.019(3) -0.003(3)
C28 0.056(4) 0.032(3) 0.051(4) -0.003(3) -0.013(3) -0.013(3)
C30 0.093(6) 0.050(4) 0.051(4) -0.007(3) -0.027(4) -0.028(4)
C50 0.064(5) 0.044(4) 0.044(4) -0.009(3) -0.017(3) 0.006(3)
C29 0.079(5) 0.044(4) 0.059(4) -0.008(3) -0.025(4) -0.023(4)
C13 0.044(4) 0.034(4) 0.069(5) -0.001(3) -0.003(3) 0.005(3)
C26 0.072(5) 0.051(4) 0.040(4) 0.007(3) 0.006(3) -0.021(4)
C11 0.058(4) 0.047(4) 0.059(5) -0.001(4) -0.019(4) 0.006(3)
C10 0.071(5) 0.062(5) 0.047(4) -0.001(4) -0.028(4) -0.002(4)
C14 0.054(4) 0.042(4) 0.061(5) -0.011(3) 0.003(3) 0.003(3)
C27 0.059(4) 0.044(4) 0.049(4) -0.004(3) -0.007(3) -0.008(3)
C46 0.062(6) 0.064(6) 0.165(11) -0.027(7) -0.006(6) -0.025(5)
C42 0.079(7) 0.136(10) 0.118(8) -0.093(8) -0.037(6) 0.007(6)
C45 0.054(5) 0.091(8) 0.165(11) -0.062(8) -0.009(7) -0.023(5)
C43 0.057(6) 0.116(9) 0.163(11) -0.100(8) -0.015(6) -0.016(6)
C44 0.050(5) 0.087(7) 0.119(8) -0.068(6) -0.012(5) -0.007(5)
O1 0.048(2) 0.046(3) 0.030(2) -0.0026(19) -0.0059(18) 0.002(2)
S1 0.0932(16) 0.0734(14) 0.0709(14) -0.0271(11) 0.0051(12) -0.0145(12)
C67 0.081(6) 0.046(5) 0.075(6) -0.012(4) -0.023(5) 0.006(4)
N9 0.085(6) 0.094(6) 0.128(7) 0.013(5) -0.019(5) -0.007(5)
O6 0.119(6) 0.101(6) 0.164(7) -0.002(5) 0.016(6) -0.027(5)
C66 0.178(14) 0.100(10) 0.242(17) -0.042(11) 0.074(12) -0.055(10)
O5 0.155(8) 0.109(6) 0.146(7) -0.008(5) -0.042(6) 0.027(5)
C65 0.132(10) 0.074(7) 0.234(15) -0.038(9) -0.058(10) -0.018(7)
C59 0.067(6) 0.057(5) 0.101(7) -0.015(5) -0.033(5) 0.015(4)
C57 0.060(5) 0.048(4) 0.064(5) 0.001(4) -0.012(4) -0.004(4)
C61 0.052(5) 0.063(5) 0.118(7) -0.053(5) -0.019(5) 0.002(4)
C60 0.050(4) 0.044(4) 0.098(6) -0.024(4) -0.023(4) -0.002(3)
C58 0.071(6) 0.061(5) 0.089(6) 0.008(5) -0.032(5) 0.001(4)
C62 0.057(5) 0.079(6) 0.098(6) -0.060(5) -0.015(5) 0.000(4)
S2 0.206(4) 0.195(4) 0.125(3) -0.096(3) 0.084(3) -0.139(3)
C68 0.124(9) 0.034(5) 0.164(11) -0.018(6) 0.100(9) -0.011(5)
N10 0.141(9) 0.124(10) 0.236(15) 0.035(10) 0.034(10) 0.024(8)

loop_
_atom_type_symbol
_atom_type_description
_atom_type_scat_dispersion_real
_atom_type_scat_dispersion_imag
_atom_type_scat_source
C C 0.0033 0.0016 'International Tables Vol C Tables 4.2.6.8 and 6.1.1.4'
H H 0.0000 0.0000 'International Tables Vol C Tables 4.2.6.8 and 6.1.1.4'
N N 0.0061 0.0033 'International Tables Vol C Tables 4.2.6.8 and 6.1.1.4'
O O 0.0106 0.0060 'International Tables Vol C Tables 4.2.6.8 and 6.1.1.4'
S S 0.1246 0.1234 'International Tables Vol C Tables 4.2.6.8 and 6.1.1.4'
Fe Fe 0.3463 0.8444 'International Tables Vol C Tables 4.2.6.8 and 6.1.1.4'
Br Br -0.2901 2.4595 'International Tables Vol C Tables 4.2.6.8 and 6.1.1.4'
Cl Cl 0.1484 0.1585 'International Tables Vol C Tables 4.2.6.8 and 6.1.1.4'

loop_
_geom_angle_atom_site_label_1
_geom_angle_atom_site_label_2
_geom_angle_atom_site_label_3
_geom_angle
O2 Fe1 O1 95.22(18)
O2 Fe1 N3 94.69(18)
O1 Fe1 N3 87.43(18)
O2 Fe1 N1 86.87(18)
O1 Fe1 N1 94.69(18)
N3 Fe1 N1 177.3(2)
O2 Fe1 N2 88.04(18)
O1 Fe1 N2 176.20(19)
N3 Fe1 N2 94.26(19)
N1 Fe1 N2 83.52(19)
O2 Fe1 N4 175.60(18)
O1 Fe1 N4 88.82(19)
N3 Fe1 N4 83.72(19)
N1 Fe1 N4 94.56(19)
N2 Fe1 N4 87.99(19)
O3 Fe2 O4 95.0(2)
O3 Fe2 N5 98.21(18)
O4 Fe2 N5 87.75(19)
O3 Fe2 N7 88.08(18)
O4 Fe2 N7 100.07(17)
N5 Fe2 N7 169.5(2)
O3 Fe2 N8 163.2(2)
O4 Fe2 N8 92.88(19)
N5 Fe2 N8 96.9(2)
N7 Fe2 N8 75.9(2)
O3 Fe2 N6 91.5(2)
O4 Fe2 N6 163.6(2)
N5 Fe2 N6 76.4(2)
N7 Fe2 N6 95.2(2)
N8 Fe2 N6 85.0(2)
C33 O4 Fe2 134.2(4)
C17 O2 Fe1 127.1(3)
C49 O3 Fe2 134.5(4)
C55 N7 C56 119.7(5)
C55 N7 Fe2 124.3(4)
C56 N7 Fe2 116.1(4)
C23 N3 C24 121.9(5)
C23 N3 Fe1 125.0(4)
C24 N3 Fe1 113.1(4)
C15 N2 C16 118.1(5)
C15 N2 Fe1 129.1(4)
C16 N2 Fe1 112.7(4)
C39 N5 C40 120.8(6)
C39 N5 Fe2 124.3(4)
C40 N5 Fe2 114.9(4)
C52 C53 C54 121.0(6)
C52 C53 H53 119.5
C54 C53 H53 119.5
C31 N4 C32 119.3(5)
C31 N4 Fe1 128.4(4)
C32 N4 Fe1 112.2(4)
C63 N8 C64 119.3(6)
C63 N8 Fe2 125.2(5)
C64 N8 Fe2 115.5(4)
C7 N1 C8 121.9(5)
C7 N1 Fe1 125.1(4)
C8 N1 Fe1 113.0(3)
O1 C1 C2 117.0(5)
O1 C1 C6 125.5(5)
C2 C1 C6 117.4(5)
C2 C3 C4 119.7(6)
C2 C3 H3 120.1
C4 C3 H3 120.1
C47 N6 C48 118.7(7)
C47 N6 Fe2 126.5(6)
C48 N6 Fe2 114.8(5)
N1 C7 C6 124.9(5)
N1 C7 H7 117.6
C6 C7 H7 117.6
C5 C6 C1 119.8(6)
C5 C6 C7 117.2(5)
C1 C6 C7 122.8(5)
C20 C21 C22 120.0(6)
C20 C21 H21 120.0
C22 C21 H21 120.0
C24 C25 C26 119.9(6)
C24 C25 H25 120.1
C26 C25 H25 120.1
N3 C23 C22 125.3(5)
N3 C23 H23 117.3
C22 C23 H23 117.3
N7 C55 C54 127.8(6)
N7 C55 H55 116.1
C54 C55 H55 116.1
C53 C54 C49 119.6(6)
C53 C54 C55 117.8(6)
C49 C54 C55 122.5(5)
C4 C5 C6 120.9(6)
C4 C5 H5 119.6
C6 C5 H5 119.6
O4 C33 C34 120.2(6)
O4 C33 C38 123.0(5)
C34 C33 C38 116.7(6)
C25 C24 C32 119.2(5)
C25 C24 N3 127.3(5)
C32 C24 N3 113.5(4)
N2 C15 C14 122.9(6)
N2 C15 H15 118.5
C14 C15 H15 118.5
C19 C18 C17 122.9(6)
C19 C18 H18 118.6
C17 C18 H18 118.6
N4 C31 C30 122.1(6)
N4 C31 H31 119.0
C30 C31 H31 119.0
O2 C17 C18 119.1(5)
O2 C17 C22 124.0(5)
C18 C17 C22 116.9(5)
C36 C37 C38 120.8(6)
C36 C37 H37 119.6
C38 C37 H37 119.6
C9 C8 C16 119.2(6)
C9 C8 N1 126.7(5)
C16 C8 N1 114.1(5)
N4 C32 C24 117.4(5)
N4 C32 C28 122.0(5)
C24 C32 C28 120.5(5)
C21 C20 C19 121.3(6)
C21 C20 Br2 120.2(5)
C19 C20 Br2 118.5(5)
C23 C22 C21 117.2(5)
C23 C22 C17 123.5(5)
C21 C22 C17 119.3(5)
C50 C51 C52 120.6(6)
C50 C51 H51 119.7
C52 C51 H51 119.7
C33 C38 C37 119.6(6)
C33 C38 C39 122.8(5)
C37 C38 C39 117.5(6)
C37 C36 C35 121.5(6)
C37 C36 Br3 121.2(6)
C35 C36 Br3 117.2(5)
O3 C49 C50 119.7(6)
O3 C49 C54 122.7(6)
C50 C49 C54 117.6(5)
C5 C4 C3 120.6(6)
C5 C4 Br1 119.9(5)
C3 C4 Br1 119.5(5)
C8 C9 C10 119.0(6)
C8 C9 H9 120.5
C10 C9 H9 120.5
N8 C63 C62 123.8(7)
N8 C63 H63 118.1
C62 C63 H63 118.1
C3 C2 C1 121.5(6)
C3 C2 H2 119.2
C1 C2 H2 119.2
N6 C48 C40 118.4(6)
N6 C48 C44 119.6(8)
C40 C48 C44 122.0(8)
N2 C16 C12 121.2(5)
N2 C16 C8 116.5(5)
C12 C16 C8 122.3(5)
C57 C56 C64 118.3(6)
C57 C56 N7 127.0(6)
C64 C56 N7 114.7(6)
C53 C52 C51 120.2(6)
C53 C52 Br4 119.8(5)
C51 C52 Br4 120.0(5)
N5 C39 C38 127.8(6)
N5 C39 H39 116.1
C38 C39 H39 116.1
C34 C35 C36 118.3(6)
C34 C35 H35 120.9
C36 C35 H35 120.9
N6 C47 C46 123.8(9)
N6 C47 H47 118.1
C46 C47 H47 118.1
N8 C64 C56 117.7(6)
N8 C64 C60 121.2(6)
C56 C64 C60 121.0(7)
C18 C19 C20 119.6(6)
C18 C19 H19 120.2
C20 C19 H19 120.2
C35 C34 C33 123.0(6)
C35 C34 H34 118.5
C33 C34 H34 118.5
C41 C40 C48 119.8(7)
C41 C40 N5 125.3(7)
C48 C40 N5 114.9(6)
C40 C41 C42 119.7(9)
C40 C41 H41 120.2
C42 C41 H41 120.2
C13 C12 C16 118.8(6)
C13 C12 C11 124.3(6)
C16 C12 C11 116.9(6)
C32 C28 C27 119.3(6)
C32 C28 C29 116.3(5)
C27 C28 C29 124.4(6)
C29 C30 C31 120.5(6)
C29 C30 H30 119.8
C31 C30 H30 119.8
C51 C50 C49 121.0(6)
C51 C50 H50 119.5
C49 C50 H50 119.5
C30 C29 C28 119.8(6)
C30 C29 H29 120.1
C28 C29 H29 120.1
C12 C13 C14 120.4(6)
C12 C13 H13 119.8
C14 C13 H13 119.8
C27 C26 C25 122.3(6)
C27 C26 H26 118.8
C25 C26 H26 118.8
C10 C11 C12 120.9(6)
C10 C11 H11 119.5
C12 C11 H11 119.5
C11 C10 C9 121.7(6)
C11 C10 H10 119.2
C9 C10 H10 119.2
C13 C14 C15 118.4(6)
C13 C14 H14 120.8
C15 C14 H14 120.8
C26 C27 C28 118.7(6)
C26 C27 H27 120.6
C28 C27 H27 120.6
C45 C46 C47 118.6(10)
C45 C46 H46 120.7
C47 C46 H46 120.7
C43 C42 C41 120.5(9)
C43 C42 H42 119.7
C41 C42 H42 119.7
C46 C45 C44 120.0(9)
C46 C45 H45 120.0
C44 C45 H45 120.0
C42 C43 C44 121.9(9)
C42 C43 H43 119.0
C44 C43 H43 119.0
C45 C44 C48 119.2(9)
C45 C44 C43 124.7(9)
C48 C44 C43 116.0(9)
C1 O1 Fe1 126.3(4)
N9 C67 S1 177.6(9)
C66 O6 H6 109.5
O6 C66 H66A 109.5
O6 C66 H66B 109.5
H66A C66 H66B 109.5
O6 C66 H66C 109.5
H66A C66 H66C 109.5
H66B C66 H66C 109.5
C65 O5 H5A 109.5
O5 C65 H65A 109.5
O5 C65 H65B 109.5
H65A C65 H65B 109.5
O5 C65 H65C 109.5
H65A C65 H65C 109.5
H65B C65 H65C 109.5
C58 C59 C60 121.2(7)
C58 C59 H59 119.4
C60 C59 H59 119.4
C56 C57 C58 121.0(7)
C56 C57 H57 119.5
C58 C57 H57 119.5
C62 C61 C60 123.0(7)
C62 C61 H61 118.5
C60 C61 H61 118.5
C61 C60 C59 126.0(8)
C61 C60 C64 116.4(8)
C59 C60 C64 117.6(7)
C59 C58 C57 120.7(8)
C59 C58 H58 119.6
C57 C58 H58 119.6
C61 C62 C63 116.2(5)
C61 C62 H62 121.9
C63 C62 H62 121.9
N10 C68 S2 175.9

loop_
_geom_bond_atom_site_label_1
_geom_bond_atom_site_label_2
_geom_bond_distance
Fe1 O2 1.872(4)
Fe1 O1 1.873(4)
Fe1 N3 1.938(4)
Fe1 N1 1.942(4)
Fe1 N2 1.969(5)
Fe1 N4 1.974(5)
Br1 C4 1.903(6)
Fe2 O3 1.907(4)
Fe2 O4 1.917(4)
Fe2 N5 2.118(5)
Fe2 N7 2.124(5)
Fe2 N8 2.153(5)
Fe2 N6 2.162(5)
Br4 C52 1.893(6)
Br3 C36 1.899(6)
Br2 C20 1.902(6)
O4 C33 1.303(6)
O2 C17 1.296(7)
O3 C49 1.307(7)
N7 C55 1.283(7)
N7 C56 1.421(7)
N3 C23 1.278(7)
N3 C24 1.431(7)
N2 C15 1.335(7)
N2 C16 1.376(7)
N5 C39 1.294(8)
N5 C40 1.430(8)
C53 C52 1.354(8)
C53 C54 1.396(8)
C53 H53 0.9300
N4 C31 1.313(7)
N4 C32 1.370(7)
N8 C63 1.311(8)
N8 C64 1.369(8)
N1 C7 1.296(7)
N1 C8 1.424(7)
C1 O1 1.313(6)
C1 C2 1.413(8)
C1 C6 1.415(8)
C3 C2 1.370(8)
C3 C4 1.401(9)
C3 H3 0.9300
N6 C47 1.304(9)
N6 C48 1.346(9)
C7 C6 1.433(8)
C7 H7 0.9300
C6 C5 1.410(8)
C21 C20 1.353(8)
C21 C22 1.422(8)
C21 H21 0.9300
C25 C24 1.369(7)
C25 C26 1.412(8)
C25 H25 0.9300
C23 C22 1.417(8)
C23 H23 0.9300
C55 C54 1.439(8)
C55 H55 0.9300
C54 C49 1.426(8)
C5 C4 1.345(9)
C5 H5 0.9300
C33 C34 1.393(9)
C33 C38 1.414(8)
C24 C32 1.407(8)
C15 C14 1.396(8)
C15 H15 0.9300
C18 C19 1.353(8)
C18 C17 1.399(8)
C18 H18 0.9300
C31 C30 1.397(9)
C31 H31 0.9300
C17 C22 1.433(8)
C37 C36 1.322(9)
C37 C38 1.415(8)
C37 H37 0.9300
C8 C9 1.374(8)
C8 C16 1.409(8)
C32 C28 1.410(8)
C20 C19 1.391(9)
C51 C50 1.370(9)
C51 C52 1.389(9)
C51 H51 0.9300
C38 C39 1.424(9)
C36 C35 1.399(9)
C49 C50 1.402(8)
C9 C10 1.414(9)
C9 H9 0.9300
C63 C62 1.429(8)
C63 H63 0.9300
C2 H2 0.9300
C48 C40 1.404(10)
C48 C44 1.417(10)
C16 C12 1.406(8)
C56 C57 1.383(9)
C56 C64 1.398(9)
C39 H39 0.9300
C35 C34 1.371(8)
C35 H35 0.9300
C47 C46 1.390(11)
C47 H47 0.9300
C64 C60 1.428(9)
C19 H19 0.9300
C34 H34 0.9300
C40 C41 1.373(10)
C41 C42 1.414(11)
C41 H41 0.9300
C12 C13 1.367(9)
C12 C11 1.411(9)
C28 C27 1.416(8)
C28 C29 1.432(9)
C30 C29 1.340(9)
C30 H30 0.9300
C50 H50 0.9300
C29 H29 0.9300
C13 C14 1.377(9)
C13 H13 0.9300
C26 C27 1.354(9)
C26 H26 0.9300
C11 C10 1.364(9)
C11 H11 0.9300
C10 H10 0.9300
C14 H14 0.9300
C27 H27 0.9300
C46 C45 1.325(13)
C46 H46 0.9300
C42 C43 1.366(14)
C42 H42 0.9300
C45 C44 1.368(13)
C45 H45 0.9300
C43 C44 1.426(13)
C43 H43 0.9300
S1 C67 1.618(9)
C67 N9 1.154(10)
O6 C66 1.305(12)
O6 H6 0.8200
C66 H66A 0.9600
C66 H66B 0.9600
C66 H66C 0.9600
O5 C65 1.302(11)
O5 H5A 0.8200
C65 H65A 0.9600
C65 H65B 0.9600
C65 H65C 0.9600
C59 C58 1.347(11)
C59 C60 1.406(11)
C59 H59 0.9300
C57 C58 1.399(10)
C57 H57 0.9300
C61 C62 1.358(9)
C61 C60 1.398(11)
C61 H61 0.9300
C58 H58 0.9300
C62 H62 0.9300
S2 C68 1.7130
C68 N10 1.0197
